data_9011023
loop_
_publ_author_name
'Geller, S.'
'Wernick, J. H.'

_publ_section_title
;Ternary semiconducting compounds with sodium chloride-like structure:
 AgSbSe2, AgSbTe2, AgBiS2, AgBiSe2 Locality: synthetic
;
_journal_name_full 'Acta Crystallographica'
_journal_page_first 46
_journal_page_last 54
_journal_paper_doi 10.1107/S0365110X59000135
_journal_volume 12
_journal_year 1959
_chemical_compound_source Synthetic
_chemical_formula_sum 'Ag Bi Se2'
_chemical_name_mineral Bohdanowiczite
_space_group_IT_number 164
_symmetry_space_group_name_Hall '-P 3 2"'
_symmetry_space_group_name_H-M 'P -3 m 1'
_cell_angle_alpha 90
_cell_angle_beta 90
_cell_angle_gamma 120
_cell_length_a 4.18
_cell_length_b 4.18
_cell_length_c 19.67
_cell_formula_units_Z 3
_cell_volume 297.637
_database_code_amcsd 0009217
_exptl_crystal_density_diffrn 7.946
_cod_database_code 9011023

loop_
_space_group_symop_operation_xyz
x,y,z
-y,-x,z
y,-x+y,-z
-x,-x+y,-z
-x+y,-x,z
-x+y,y,z
-x,-y,-z
y,x,-z
-y,x-y,z
x,x-y,z
x-y,x,-z
x-y,-y,-z

loop_
_atom_site_label
_atom_site_fract_x
_atom_site_fract_y
_atom_site_fract_z
_atom_site_U_iso_or_equiv
Ag1 0.00000 0.00000 0.00000 0.00633
Bi1 0.00000 0.00000 0.50000 0.00633
Ag2 0.33333 0.66667 -0.32800 0.00633
Bi2 0.33333 0.66667 0.16300 0.00633
Se1 0.00000 0.00000 0.25300 0.00633
Se2 0.33333 0.66667 -0.07400 0.00633
Se3 0.33333 0.66667 0.40600 0.00633

loop_
_cod_related_entry_id
_cod_related_entry_database
_cod_related_entry_code
1 AMCSD 0009217
